data_4518488
loop_
_publ_author_name
'Zhu, Weijie'
'Li, Errui'
'Huang, Feihe'

_publ_section_title
;
 Highly Selective Separation of Isopropylbenzene and \a-Methylstyrene by
 Nonporous Adaptive Crystals of Perbromoethylated Pillararene via Vapor-
 and Liquid-Phase Adsorptions.
;
_journal_issue 6
_journal_name_full 'ACS applied materials &amp; interfaces'
_journal_page_first 7370
_journal_page_last 7376
_journal_paper_doi 10.1021/acsami.0c23059
_journal_volume 13
_journal_year 2021
_chemical_formula_moiety 'C66 H84 O12, C9 H12'
_chemical_formula_sum 'C75 H96 O12'
_chemical_formula_weight 1189.51
_space_group_crystal_system monoclinic
_space_group_IT_number 13
_space_group_name_Hall '-P 2yac'
_space_group_name_H-M_alt 'P 1 2/n 1'
_atom_sites_solution_hydrogens geom
_atom_sites_solution_primary dual
_audit_creation_date 2019-11-29
_audit_creation_method
;
Olex2 1.2
(compiled 2018.05.29 svn.r3508 for OlexSys, GUI svn.r5506)
;
_cell_angle_alpha 90
_cell_angle_beta 113.997(4)
_cell_angle_gamma 90
_cell_formula_units_Z 2
_cell_length_a 12.5513(10)
_cell_length_b 22.9120(19)
_cell_length_c 14.5522(12)
_cell_measurement_reflns_used 1464
_cell_measurement_temperature 296(2)
_cell_measurement_theta_max 55.456
_cell_measurement_theta_min 3.858
_cell_volume 3823.1(6)
_computing_cell_refinement 'SAINT v8.37A (Bruker, 2015)'
_computing_data_reduction 'SAINT v8.37A (Bruker, 2015)'
_computing_molecular_graphics 'Olex2 (Dolomanov et al., 2009)'
_computing_publication_material 'Olex2 (Dolomanov et al., 2009)'
_computing_structure_refinement 'ShelXL (Sheldrick, 2015)'
_computing_structure_solution 'ShelXT (Sheldrick, 2015)'
_diffrn_ambient_temperature 296
_diffrn_measured_fraction_theta_full 0.976
_diffrn_measured_fraction_theta_max 0.965
_diffrn_measurement_device_type 'Bruker APEX-II CCD'
_diffrn_measurement_method '\f and \w scans'
_diffrn_radiation_type CuK\a
_diffrn_radiation_wavelength 1.54178
_diffrn_reflns_av_R_equivalents 0.0562
_diffrn_reflns_av_unetI/netI 0.0748
_diffrn_reflns_Laue_measured_fraction_full 0.976
_diffrn_reflns_Laue_measured_fraction_max 0.965
_diffrn_reflns_limit_h_max 15
_diffrn_reflns_limit_h_min -14
_diffrn_reflns_limit_k_max 22
_diffrn_reflns_limit_k_min -27
_diffrn_reflns_limit_l_max 17
_diffrn_reflns_limit_l_min -14
_diffrn_reflns_number 14919
_diffrn_reflns_point_group_measured_fraction_full 0.976
_diffrn_reflns_point_group_measured_fraction_max 0.965
_diffrn_reflns_theta_full 67.679
_diffrn_reflns_theta_max 70.150
_diffrn_reflns_theta_min 1.928
_diffrn_standards_number 0
_exptl_absorpt_coefficient_mu 0.547
_exptl_absorpt_correction_T_max 0.7533
_exptl_absorpt_correction_T_min 0.6235
_exptl_absorpt_correction_type multi-scan
_exptl_absorpt_process_details
'SADABS-2016/2 (Bruker,2016/2) was used for absorption correction. wR2(int) was 0.0780 before and 0.0515 after correction. The Ratio of minimum to maximum transmission is 0.8277. The \l/2 correction factor is Not present.'
_exptl_crystal_colour colourless
_exptl_crystal_colour_primary colourless
_exptl_crystal_density_diffrn 1.033
_exptl_crystal_description block
_exptl_crystal_F_000 1284
_exptl_crystal_size_max 0.18
_exptl_crystal_size_mid 0.16
_exptl_crystal_size_min 0.15
_refine_diff_density_max 0.564
_refine_diff_density_min -0.388
_refine_diff_density_rms 0.073
_refine_ls_extinction_method none
_refine_ls_goodness_of_fit_ref 0.863
_refine_ls_hydrogen_treatment constr
_refine_ls_matrix_type fullcycle
_refine_ls_number_parameters 428
_refine_ls_number_reflns 7029
_refine_ls_number_restraints 65
_refine_ls_restrained_S_all 0.861
_refine_ls_R_factor_all 0.1973
_refine_ls_R_factor_gt 0.1173
_refine_ls_shift/su_max 0.005
_refine_ls_shift/su_mean 0.000
_refine_ls_structure_factor_coef Fsqd
_refine_ls_weighting_details 'w=1/[\s^2^(Fo^2^)+(0.1000P)^2^+10.0000P] where P=(Fo^2^+2Fc^2^)/3'
_refine_ls_weighting_scheme calc
_refine_ls_wR_factor_gt 0.2695
_refine_ls_wR_factor_ref 0.3276
_reflns_Friedel_coverage 0.000
_reflns_number_gt 2987
_reflns_number_total 7029
_reflns_threshold_expression 'I > 2\s(I)'
_cod_data_source_file am0c23059_si_002.cif
_cod_data_source_block cu_191130zwj_0m
_cod_depositor_comments 'Adding full bibliography for 4518485--4518488.cif.'
_cod_database_code 4518488
_shelx_shelxl_version_number 2016/6
_shelx_space_group_comment
;
The symmetry employed for this shelxl refinement is uniquely defined
by the following loop, which should always be used as a source of
symmetry information in preference to the above space-group names.
They are only intended as comments.
;
_shelx_estimated_absorpt_t_max 0.922
_shelx_estimated_absorpt_t_min 0.908
_olex2_refinement_description
;
1. Fixed Uiso
 At 1.2 times of:
  All C(H) groups, All C(H,H) groups
 At 1.5 times of:
  All C(H,H,H) groups
2. Restrained distances
 C41-C40
 1.53 with sigma of 0.02
 C42-C41 = C41-C43
 1.53 with sigma of 0.02
 C42-C43
 2.44 with sigma of 0.02
 C42-C40
 2.35 with sigma of 0.02
 C43-C40
 2.35 with sigma of 0.02
 C35-C41 \\sim C41-C39
 with sigma of 0.02
3. Restrained planarity
 C35, C36, C37, C38, C39, C40, C41
 with sigma of 0.1
4. Uiso/Uaniso restraints and constraints
C35 \\sim C36 \\sim C37 \\sim C38 \\sim C39 \\sim C40 \\sim C41: within 2A with
sigma of 0.01 and sigma for terminal atoms of 0.02
O2 \\sim O4 \\sim O6 \\sim C35 \\sim C36 \\sim C37 \\sim C38 \\sim C39 \\sim
C40 \\sim C41: within 2A with sigma of 0.01 and sigma for terminal atoms of 0.02
C35 \\sim C36 \\sim C37 \\sim C38 \\sim C39 \\sim C40 \\sim C41 \\sim C42 \\sim
C43: within 2A with sigma of 0.01 and sigma for terminal atoms of 0.02
5. Others
 Fixed Sof: H1A(0.5) H1B(0.5) H22A(0.5) H22B(0.5) C40(0.5) C35(0.5) H35(0.5)
 C36(0.5) H36(0.5) C37(0.5) H37(0.5) C38(0.5) H38(0.5) C39(0.5) H39(0.5)
 C41(0.5) H41(0.5) C42(0.5) H42A(0.5) H42B(0.5) H42C(0.5) C43(0.5) H43A(0.5)
 H43B(0.5) H43C(0.5)
6.a Ternary CH refined with riding coordinates:
 C41(H41)
6.b Secondary CH2 refined with riding coordinates:
 C1(H1A,H1B), C8(H8A,H8B), C15(H15A,H15B), C22(H22A,H22B), C23(H23A,H23B),
 C25(H25A,H25B), C27(H27A,H27B), C29(H29A,H29B), C31(H31A,H31B), C33(H33A,H33B)
6.c Me refined with riding coordinates:
 C42(H42A,H42B,H42C), C43(H43A,H43B,H43C)
6.d Aromatic/amide H refined with riding coordinates:
 C3(H3), C6(H6), C10(H10), C13(H13), C17(H17), C20(H20), C35(H35), C36(H36),
 C37(H37), C38(H38), C39(H39)
6.e Fitted hexagon refined as free rotating group:
 C40(C35,C36,C37,C38,C39)
6.f Idealised Me refined as rotating group:
 C24(H24A,H24B,H24C), C26(H26A,H26B,H26C), C28(H28A,H28B,H28C), C30(H30A,H30B,
 H30C), C32(H32A,H32B,H32C), C34(H34A,H34B,H34C)
;
_olex2_submission_special_instructions 'No special instructions were received'

loop_
_space_group_symop_operation_xyz
'x, y, z'
'-x+1/2, y, -z+1/2'
'-x, -y, -z'
'x-1/2, -y, z-1/2'

loop_
_atom_site_label
_atom_site_type_symbol
_atom_site_fract_x
_atom_site_fract_y
_atom_site_fract_z
_atom_site_U_iso_or_equiv
_atom_site_adp_type
_atom_site_occupancy
_atom_site_site_symmetry_order
_atom_site_calc_flag
_atom_site_refinement_flags_posn
_atom_site_refinement_flags_adp
_atom_site_refinement_flags_occupancy
_atom_site_disorder_assembly
_atom_site_disorder_group
O1 O 0.8954(3) 0.47045(18) 0.6562(3) 0.090 Uani 1 1 d . . . . .
O2 O 0.4336(3) 0.40082(15) 0.4740(3) 0.076 Uani 1 1 d . U . . .
O3 O 0.7637(3) 0.31044(16) 0.3823(3) 0.082 Uani 1 1 d . . . . .
O4 O 0.3814(3) 0.18702(16) 0.3746(3) 0.082 Uani 1 1 d . U . . .
O5 O 0.8004(3) 0.09056(18) 0.4622(3) 0.087 Uani 1 1 d . . . . .
O6 O 0.5224(3) 0.03758(15) 0.6635(2) 0.070 Uani 1 1 d . U . . .
C1 C 0.750000 0.5046(3) 0.750000 0.076 Uani 1 2 d S T P . .
H1A H 0.686529 0.529544 0.747744 0.091 Uiso 0.5 1 calc R . . . .
H1B H 0.813470 0.529545 0.752257 0.091 Uiso 0.5 1 calc R . . . .
C2 C 0.7089(4) 0.4677(2) 0.6546(4) 0.063 Uani 1 1 d . . . . .
C3 C 0.5920(4) 0.4502(2) 0.6105(4) 0.065 Uani 1 1 d . . . . .
H3 H 0.542599 0.459511 0.641739 0.078 Uiso 1 1 calc R . . . .
C4 C 0.5490(4) 0.4193(2) 0.5215(4) 0.065 Uani 1 1 d . . . . .
C5 C 0.6200(4) 0.4061(2) 0.4726(4) 0.062 Uani 1 1 d . . . . .
C6 C 0.7373(4) 0.4228(2) 0.5174(4) 0.065 Uani 1 1 d . . . . .
H6 H 0.786941 0.413511 0.486441 0.078 Uiso 1 1 calc R . . . .
C7 C 0.7801(4) 0.4530(2) 0.6080(4) 0.068 Uani 1 1 d . . . . .
C8 C 0.5727(5) 0.3765(2) 0.3709(4) 0.073 Uani 1 1 d . . . . .
H8A H 0.617992 0.389159 0.334165 0.088 Uiso 1 1 calc R . . . .
H8B H 0.492951 0.389230 0.333454 0.088 Uiso 1 1 calc R . . . .
C9 C 0.5746(4) 0.3100(2) 0.3752(3) 0.059 Uani 1 1 d . . . . .
C10 C 0.4777(4) 0.2800(2) 0.3732(3) 0.067 Uani 1 1 d . . . . .
H10 H 0.412948 0.300836 0.370627 0.080 Uiso 1 1 calc R . . . .
C11 C 0.4755(4) 0.2193(2) 0.3750(3) 0.064 Uani 1 1 d . . . . .
C12 C 0.5684(4) 0.1875(2) 0.3739(3) 0.059 Uani 1 1 d . . . . .
C13 C 0.6654(4) 0.2180(2) 0.3761(3) 0.064 Uani 1 1 d . . . . .
H13 H 0.729197 0.197341 0.376192 0.077 Uiso 1 1 calc R . . . .
C14 C 0.6692(4) 0.2791(2) 0.3782(3) 0.061 Uani 1 1 d . . . . .
C15 C 0.5661(5) 0.1211(2) 0.3677(4) 0.072 Uani 1 1 d . . . . .
H15A H 0.485989 0.108214 0.332822 0.087 Uiso 1 1 calc R . . . .
H15B H 0.608717 0.108724 0.328446 0.087 Uiso 1 1 calc R . . . .
C16 C 0.6186(4) 0.09224(19) 0.4696(3) 0.057 Uani 1 1 d . . . . .
C17 C 0.5471(4) 0.0794(2) 0.5199(3) 0.061 Uani 1 1 d . . . . .
H17 H 0.469187 0.090627 0.491201 0.073 Uiso 1 1 calc R . . . .
C18 C 0.5894(4) 0.0505(2) 0.6112(3) 0.056 Uani 1 1 d . . . . .
C19 C 0.7040(4) 0.03141(18) 0.6545(3) 0.054 Uani 1 1 d . . . . .
C20 C 0.7754(4) 0.0450(2) 0.6043(3) 0.062 Uani 1 1 d . . . . .
H20 H 0.852992 0.033185 0.632232 0.074 Uiso 1 1 calc R . . . .
C21 C 0.7337(4) 0.0756(2) 0.5143(3) 0.062 Uani 1 1 d . . . . .
C22 C 0.750000 -0.0047(3) 0.750000 0.065 Uani 1 2 d S T P . .
H22A H 0.687876 -0.029649 0.750558 0.078 Uiso 0.5 1 calc R . . . .
H22B H 0.812126 -0.029647 0.749442 0.078 Uiso 0.5 1 calc R . . . .
C23 C 0.9717(5) 0.4597(4) 0.6118(5) 0.117 Uani 1 1 d . . . . .
H23A H 0.944140 0.478427 0.546466 0.141 Uiso 1 1 calc R . . . .
H23B H 0.977146 0.418078 0.602596 0.141 Uiso 1 1 calc R . . . .
C24 C 1.0895(6) 0.4837(4) 0.6794(6) 0.153 Uani 1 1 d . . . . .
H24A H 1.143476 0.477284 0.648944 0.230 Uiso 1 1 calc GR . . . .
H24B H 1.116924 0.464207 0.743282 0.230 Uiso 1 1 calc GR . . . .
H24C H 1.082996 0.524759 0.688940 0.230 Uiso 1 1 calc GR . . . .
C25 C 0.3582(5) 0.4140(3) 0.5225(5) 0.087 Uani 1 1 d . . . . .
H25A H 0.351791 0.455867 0.528198 0.104 Uiso 1 1 calc R . . . .
H25B H 0.388571 0.397245 0.589554 0.104 Uiso 1 1 calc R . . . .
C26 C 0.2419(5) 0.3885(3) 0.4602(5) 0.108 Uani 1 1 d . . . . .
H26A H 0.215909 0.402647 0.392434 0.163 Uiso 1 1 calc GR . . . .
H26B H 0.187034 0.399688 0.487500 0.163 Uiso 1 1 calc GR . . . .
H26C H 0.247868 0.346714 0.460353 0.163 Uiso 1 1 calc GR . . . .
C27 C 0.8653(5) 0.2799(3) 0.3899(5) 0.092 Uani 1 1 d . . . . .
H27A H 0.848251 0.255569 0.331050 0.110 Uiso 1 1 calc R . . . .
H27B H 0.893270 0.255199 0.449064 0.110 Uiso 1 1 calc R . . . .
C28 C 0.9556(6) 0.3246(3) 0.3972(6) 0.126 Uani 1 1 d . . . . .
H28A H 0.922983 0.352251 0.343336 0.189 Uiso 1 1 calc GR . . . .
H28B H 1.021426 0.305702 0.392600 0.189 Uiso 1 1 calc GR . . . .
H28C H 0.980126 0.344634 0.460509 0.189 Uiso 1 1 calc GR . . . .
C29 C 0.2906(5) 0.2164(3) 0.3888(5) 0.093 Uani 1 1 d . . . . .
H29A H 0.251625 0.243051 0.333461 0.111 Uiso 1 1 calc R . . . .
H29B H 0.321858 0.238782 0.450750 0.111 Uiso 1 1 calc R . . . .
C30 C 0.2062(5) 0.1718(3) 0.3939(6) 0.112 Uani 1 1 d . . . . .
H30A H 0.178867 0.148522 0.333801 0.169 Uiso 1 1 calc GR . . . .
H30B H 0.141320 0.191037 0.399682 0.169 Uiso 1 1 calc GR . . . .
H30C H 0.244300 0.147123 0.451316 0.169 Uiso 1 1 calc GR . . . .
C31 C 0.9160(6) 0.0739(3) 0.4995(5) 0.114 Uani 1 1 d . . . . .
H31A H 0.922227 0.031710 0.505633 0.136 Uiso 1 1 calc R . . . .
H31B H 0.958457 0.090817 0.565475 0.136 Uiso 1 1 calc R . . . .
C32 C 0.9661(7) 0.0950(4) 0.4276(7) 0.149 Uani 1 1 d . . . . .
H32A H 0.923421 0.078035 0.362484 0.224 Uiso 1 1 calc GR . . . .
H32B H 1.046537 0.083582 0.451693 0.224 Uiso 1 1 calc GR . . . .
H32C H 0.960397 0.136710 0.422593 0.224 Uiso 1 1 calc GR . . . .
C33 C 0.4044(4) 0.0564(3) 0.6212(4) 0.077 Uani 1 1 d . . . . .
H33A H 0.363202 0.038418 0.555890 0.093 Uiso 1 1 calc R . . . .
H33B H 0.400969 0.098448 0.612321 0.093 Uiso 1 1 calc R . . . .
C34 C 0.3495(5) 0.0396(3) 0.6897(5) 0.108 Uani 1 1 d . . . . .
H34A H 0.271812 0.055122 0.664998 0.162 Uiso 1 1 calc GR . . . .
H34B H 0.394486 0.054945 0.755585 0.162 Uiso 1 1 calc GR . . . .
H34C H 0.346537 -0.002164 0.693017 0.162 Uiso 1 1 calc GR . . . .
C40 C 0.4293(12) 0.2521(6) 0.7383(15) 0.254 Uani 0.5 1 d D U . A -1
C35 C 0.3835(15) 0.3055(5) 0.7496(14) 0.254 Uani 0.5 1 d DG U . A -1
H35 H 0.414873 0.340039 0.737820 0.304 Uiso 0.5 1 calc R . . A -1
C36 C 0.2909(15) 0.3073(7) 0.7787(13) 0.253 Uani 0.5 1 d G U . A -1
H36 H 0.260240 0.343066 0.786281 0.304 Uiso 0.5 1 calc R . . A -1
C37 C 0.2440(13) 0.2557(10) 0.7963(13) 0.252 Uani 0.5 1 d G U . A -1
H37 H 0.182022 0.256962 0.815758 0.302 Uiso 0.5 1 calc R . . A -1
C38 C 0.2898(15) 0.2023(7) 0.7850(13) 0.253 Uani 0.5 1 d G U . A -1
H38 H 0.258438 0.167829 0.796773 0.303 Uiso 0.5 1 calc R . . A -1
C39 C 0.3824(15) 0.2005(5) 0.7559(14) 0.254 Uani 0.5 1 d DG U . A -1
H39 H 0.413072 0.164801 0.748312 0.305 Uiso 0.5 1 calc R . . A -1
C41 C 0.5337(19) 0.2500(9) 0.7004(18) 0.254 Uani 0.5 1 d D U . A -1
H41 H 0.518023 0.249041 0.628707 0.304 Uiso 0.5 1 calc R . . A -1
C42 C 0.5987(18) 0.3037(8) 0.770(2) 0.245 Uani 0.5 1 d D U . A -1
H42A H 0.568567 0.339567 0.734871 0.367 Uiso 0.5 1 calc R . . A -1
H42B H 0.585797 0.302762 0.830708 0.367 Uiso 0.5 1 calc R . . A -1
H42C H 0.680775 0.301270 0.786570 0.367 Uiso 0.5 1 calc R . . A -1
C43 C 0.5975(18) 0.1970(8) 0.774(2) 0.241 Uani 0.5 1 d D U . A -1
H43A H 0.566443 0.160673 0.741049 0.362 Uiso 0.5 1 calc R . . A -1
H43B H 0.679693 0.198526 0.790273 0.362 Uiso 0.5 1 calc R . . A -1
H43C H 0.584715 0.200018 0.834410 0.362 Uiso 0.5 1 calc R . . A -1

loop_
_atom_site_aniso_label
_atom_site_aniso_U_11
_atom_site_aniso_U_22
_atom_site_aniso_U_33
_atom_site_aniso_U_23
_atom_site_aniso_U_13
_atom_site_aniso_U_12
O1 0.069 0.106 0.096 -0.028 0.036 -0.022
O2 0.067 0.080 0.084 -0.001 0.033 -0.003
O3 0.075 0.078 0.106 0.007 0.050 -0.003
O4 0.070 0.075 0.107 -0.005 0.041 -0.016
O5 0.083 0.116 0.076 0.016 0.048 0.008
O6 0.066 0.083 0.068 0.012 0.036 0.003
C1 0.089 0.065 0.071 0.000 0.029 0.000
C2 0.072 0.055 0.064 0.006 0.027 0.000
C3 0.077 0.057 0.065 0.007 0.034 0.004
C4 0.062 0.059 0.073 0.009 0.026 -0.005
C5 0.070 0.053 0.064 0.004 0.029 -0.001
C6 0.071 0.060 0.070 -0.004 0.034 -0.003
C7 0.061 0.066 0.076 0.004 0.028 -0.003
C8 0.084 0.068 0.068 0.008 0.030 -0.001
C9 0.067 0.057 0.052 0.000 0.022 -0.003
C10 0.071 0.062 0.061 -0.001 0.019 -0.002
C11 0.068 0.070 0.051 0.003 0.020 -0.010
C12 0.070 0.054 0.046 0.001 0.018 -0.002
C13 0.074 0.064 0.056 0.004 0.029 0.001
C14 0.065 0.061 0.060 0.003 0.031 -0.006
C15 0.088 0.068 0.055 -0.005 0.025 -0.007
C16 0.073 0.052 0.047 -0.002 0.026 0.000
C17 0.066 0.060 0.054 -0.004 0.021 0.005
C18 0.064 0.059 0.049 -0.005 0.026 -0.006
C19 0.069 0.049 0.046 -0.006 0.025 -0.001
C20 0.064 0.067 0.055 -0.003 0.024 0.001
C21 0.072 0.067 0.053 -0.004 0.032 -0.005
C22 0.080 0.055 0.060 0.000 0.028 0.000
C23 0.084 0.163 0.115 -0.037 0.049 -0.034
C24 0.094 0.239 0.137 -0.049 0.057 -0.052
C25 0.076 0.080 0.112 0.021 0.047 0.007
C26 0.080 0.106 0.134 -0.003 0.038 -0.012
C27 0.087 0.089 0.105 -0.015 0.043 -0.016
C28 0.102 0.132 0.155 -0.014 0.063 -0.037
C29 0.080 0.100 0.110 -0.012 0.050 -0.011
C30 0.086 0.121 0.132 0.003 0.047 -0.029
C31 0.105 0.138 0.125 0.020 0.074 0.014
C32 0.155 0.158 0.197 0.057 0.136 0.021
C33 0.077 0.090 0.073 0.001 0.039 0.004
C34 0.096 0.130 0.113 0.010 0.057 0.008
C40 0.254 0.254 0.254 0.000 0.103 0.000
C35 0.254 0.254 0.254 0.000 0.103 0.000
C36 0.253 0.253 0.253 0.000 0.103 0.000
C37 0.252 0.252 0.252 0.000 0.102 0.000
C38 0.253 0.253 0.253 0.000 0.103 0.000
C39 0.254 0.254 0.254 0.000 0.103 0.000
C41 0.254 0.254 0.254 0.000 0.103 0.000
C42 0.245 0.245 0.245 0.000 0.100 0.000
C43 0.241 0.241 0.241 0.000 0.098 0.000

loop_
_atom_type_symbol
_atom_type_description
_atom_type_scat_dispersion_real
_atom_type_scat_dispersion_imag
_atom_type_scat_source
C C 0.0181 0.0091 'International Tables Vol C Tables 4.2.6.8 and 6.1.1.4'
H H 0.0000 0.0000 'International Tables Vol C Tables 4.2.6.8 and 6.1.1.4'
O O 0.0492 0.0322 'International Tables Vol C Tables 4.2.6.8 and 6.1.1.4'

loop_
_geom_angle_atom_site_label_1
_geom_angle_atom_site_label_2
_geom_angle_atom_site_label_3
_geom_angle
_geom_angle_site_symmetry_1
_geom_angle_site_symmetry_3
_geom_angle_publ_flag
C23 O1 C7 119.5(5) . . ?
C4 O2 C25 117.2(4) . . ?
C14 O3 C27 118.7(4) . . ?
C11 O4 C29 118.8(4) . . ?
C31 O5 C21 119.3(4) . . ?
C18 O6 C33 117.3(4) . . ?
H1A C1 H1B 107.8 . . ?
C2 C1 H1A 109.1 . . ?
C2 C1 H1A 109.1 2_656 . ?
C2 C1 H1B 109.1 2_656 . ?
C2 C1 H1B 109.1 . . ?
C2 C1 C2 112.7(6) . 2_656 ?
C3 C2 C1 118.6(4) . . ?
C7 C2 C1 122.7(4) . . ?
C7 C2 C3 118.5(5) . . ?
C2 C3 H3 119.5 . . ?
C4 C3 C2 120.9(5) . . ?
C4 C3 H3 119.5 . . ?
C3 C4 O2 123.5(4) . . ?
C3 C4 C5 120.5(5) . . ?
C5 C4 O2 116.0(4) . . ?
C4 C5 C6 118.5(5) . . ?
C4 C5 C8 121.5(4) . . ?
C6 C5 C8 119.9(4) . . ?
C5 C6 H6 119.8 . . ?
C7 C6 C5 120.4(5) . . ?
C7 C6 H6 119.8 . . ?
O1 C7 C6 123.1(5) . . ?
C2 C7 O1 115.9(5) . . ?
C2 C7 C6 121.0(5) . . ?
C5 C8 H8A 108.6 . . ?
C5 C8 H8B 108.6 . . ?
C5 C8 C9 114.6(4) . . ?
H8A C8 H8B 107.6 . . ?
C9 C8 H8A 108.6 . . ?
C9 C8 H8B 108.6 . . ?
C10 C9 C8 119.7(4) . . ?
C14 C9 C8 121.2(4) . . ?
C14 C9 C10 119.1(4) . . ?
C9 C10 H10 119.4 . . ?
C9 C10 C11 121.3(5) . . ?
C11 C10 H10 119.4 . . ?
O4 C11 C10 123.7(5) . . ?
C12 C11 O4 116.1(4) . . ?
C12 C11 C10 120.2(5) . . ?
C11 C12 C13 118.0(4) . . ?
C11 C12 C15 122.1(4) . . ?
C13 C12 C15 119.9(4) . . ?
C12 C13 H13 119.2 . . ?
C12 C13 C14 121.6(5) . . ?
C14 C13 H13 119.2 . . ?
O3 C14 C9 117.1(4) . . ?
O3 C14 C13 123.2(4) . . ?
C9 C14 C13 119.7(4) . . ?
C12 C15 H15A 109.0 . . ?
C12 C15 H15B 109.0 . . ?
H15A C15 H15B 107.8 . . ?
C16 C15 C12 112.9(4) . . ?
C16 C15 H15A 109.0 . . ?
C16 C15 H15B 109.0 . . ?
C17 C16 C15 119.3(4) . . ?
C21 C16 C15 122.7(4) . . ?
C21 C16 C17 117.9(4) . . ?
C16 C17 H17 119.1 . . ?
C18 C17 C16 121.7(4) . . ?
C18 C17 H17 119.1 . . ?
O6 C18 C17 123.5(4) . . ?
O6 C18 C19 115.8(4) . . ?
C17 C18 C19 120.7(4) . . ?
C18 C19 C20 117.3(4) . . ?
C18 C19 C22 121.8(4) . . ?
C20 C19 C22 120.9(4) . . ?
C19 C20 H20 119.0 . . ?
C21 C20 C19 121.9(4) . . ?
C21 C20 H20 119.0 . . ?
O5 C21 C20 124.3(4) . . ?
C16 C21 O5 115.2(4) . . ?
C16 C21 C20 120.5(4) . . ?
C19 C22 C19 113.9(5) 2_656 . ?
C19 C22 H22A 108.8 . . ?
C19 C22 H22A 108.8 2_656 . ?
C19 C22 H22B 108.8 2_656 . ?
C19 C22 H22B 108.8 . . ?
H22A C22 H22B 107.7 . . ?
O1 C23 H23A 110.0 . . ?
O1 C23 H23B 110.0 . . ?
O1 C23 C24 108.3(6) . . ?
H23A C23 H23B 108.4 . . ?
C24 C23 H23A 110.0 . . ?
C24 C23 H23B 110.0 . . ?
C23 C24 H24A 109.5 . . ?
C23 C24 H24B 109.5 . . ?
C23 C24 H24C 109.5 . . ?
H24A C24 H24B 109.5 . . ?
H24A C24 H24C 109.5 . . ?
H24B C24 H24C 109.5 . . ?
O2 C25 H25A 110.2 . . ?
O2 C25 H25B 110.2 . . ?
O2 C25 C26 107.4(5) . . ?
H25A C25 H25B 108.5 . . ?
C26 C25 H25A 110.2 . . ?
C26 C25 H25B 110.2 . . ?
C25 C26 H26A 109.5 . . ?
C25 C26 H26B 109.5 . . ?
C25 C26 H26C 109.5 . . ?
H26A C26 H26B 109.5 . . ?
H26A C26 H26C 109.5 . . ?
H26B C26 H26C 109.5 . . ?
O3 C27 H27A 110.2 . . ?
O3 C27 H27B 110.2 . . ?
O3 C27 C28 107.4(5) . . ?
H27A C27 H27B 108.5 . . ?
C28 C27 H27A 110.2 . . ?
C28 C27 H27B 110.2 . . ?
C27 C28 H28A 109.5 . . ?
C27 C28 H28B 109.5 . . ?
C27 C28 H28C 109.5 . . ?
H28A C28 H28B 109.5 . . ?
H28A C28 H28C 109.5 . . ?
H28B C28 H28C 109.5 . . ?
O4 C29 H29A 110.1 . . ?
O4 C29 H29B 110.1 . . ?
O4 C29 C30 108.2(5) . . ?
H29A C29 H29B 108.4 . . ?
C30 C29 H29A 110.1 . . ?
C30 C29 H29B 110.1 . . ?
C29 C30 H30A 109.5 . . ?
C29 C30 H30B 109.5 . . ?
C29 C30 H30C 109.5 . . ?
H30A C30 H30B 109.5 . . ?
H30A C30 H30C 109.5 . . ?
H30B C30 H30C 109.5 . . ?
O5 C31 H31A 110.1 . . ?
O5 C31 H31B 110.1 . . ?
O5 C31 C32 107.9(6) . . ?
H31A C31 H31B 108.4 . . ?
C32 C31 H31A 110.1 . . ?
C32 C31 H31B 110.1 . . ?
C31 C32 H32A 109.5 . . ?
C31 C32 H32B 109.5 . . ?
C31 C32 H32C 109.5 . . ?
H32A C32 H32B 109.5 . . ?
H32A C32 H32C 109.5 . . ?
H32B C32 H32C 109.5 . . ?
O6 C33 H33A 110.0 . . ?
O6 C33 H33B 110.0 . . ?
O6 C33 C34 108.6(5) . . ?
H33A C33 H33B 108.3 . . ?
C34 C33 H33A 110.0 . . ?
C34 C33 H33B 110.0 . . ?
C33 C34 H34A 109.5 . . ?
C33 C34 H34B 109.5 . . ?
C33 C34 H34C 109.5 . . ?
H34A C34 H34B 109.5 . . ?
H34A C34 H34C 109.5 . . ?
H34B C34 H34C 109.5 . . ?
C35 C40 C39 120.0 . . ?
C35 C40 C41 119.9(7) . . ?
C39 C40 C41 120.0(7) . . ?
C40 C35 H35 120.0 . . ?
C40 C35 C36 120.0 . . ?
C36 C35 H35 120.0 . . ?
C35 C36 H36 120.0 . . ?
C37 C36 C35 120.0 . . ?
C37 C36 H36 120.0 . . ?
C36 C37 H37 120.0 . . ?
C36 C37 C38 120.0 . . ?
C38 C37 H37 120.0 . . ?
C37 C38 H38 120.0 . . ?
C39 C38 C37 120.0 . . ?
C39 C38 H38 120.0 . . ?
C40 C39 H39 120.0 . . ?
C38 C39 C40 120.0 . . ?
C38 C39 H39 120.0 . . ?
C40 C41 H41 121.6 . . ?
C42 C41 C40 92.0(11) . . ?
C42 C41 H41 121.6 . . ?
C42 C41 C43 100.0(14) . . ?
C43 C41 C40 92.9(11) . . ?
C43 C41 H41 121.6 . . ?
C41 C42 H42A 109.5 . . ?
C41 C42 H42B 109.5 . . ?
C41 C42 H42C 109.5 . . ?
H42A C42 H42B 109.5 . . ?
H42A C42 H42C 109.5 . . ?
H42B C42 H42C 109.5 . . ?
C41 C43 H43A 109.5 . . ?
C41 C43 H43B 109.5 . . ?
C41 C43 H43C 109.5 . . ?
H43A C43 H43B 109.5 . . ?
H43A C43 H43C 109.5 . . ?
H43B C43 H43C 109.5 . . ?

loop_
_geom_bond_atom_site_label_1
_geom_bond_atom_site_label_2
_geom_bond_distance
_geom_bond_site_symmetry_2
_geom_bond_publ_flag
O1 C7 1.386(6) . ?
O1 C23 1.377(7) . ?
O2 C4 1.393(5) . ?
O2 C25 1.424(6) . ?
O3 C14 1.367(5) . ?
O3 C27 1.419(6) . ?
O4 C11 1.390(5) . ?
O4 C29 1.410(6) . ?
O5 C21 1.382(5) . ?
O5 C31 1.381(7) . ?
O6 C18 1.376(5) . ?
O6 C33 1.420(5) . ?
C1 H1A 0.9700 . ?
C1 H1B 0.9700 . ?
C1 C2 1.525(6) . ?
C1 C2 1.525(6) 2_656 ?
C2 C3 1.400(6) . ?
C2 C7 1.366(6) . ?
C3 H3 0.9300 . ?
C3 C4 1.380(7) . ?
C4 C5 1.381(6) . ?
C5 C6 1.399(6) . ?
C5 C8 1.513(7) . ?
C6 H6 0.9300 . ?
C6 C7 1.389(7) . ?
C8 H8A 0.9700 . ?
C8 H8B 0.9700 . ?
C8 C9 1.524(6) . ?
C9 C10 1.387(6) . ?
C9 C14 1.369(6) . ?
C10 H10 0.9300 . ?
C10 C11 1.392(7) . ?
C11 C12 1.381(6) . ?
C12 C13 1.394(6) . ?
C12 C15 1.523(6) . ?
C13 H13 0.9300 . ?
C13 C14 1.399(6) . ?
C15 H15A 0.9700 . ?
C15 H15B 0.9700 . ?
C15 C16 1.509(6) . ?
C16 C17 1.400(6) . ?
C16 C21 1.376(6) . ?
C17 H17 0.9300 . ?
C17 C18 1.382(6) . ?
C18 C19 1.386(6) . ?
C19 C20 1.402(6) . ?
C19 C22 1.515(5) . ?
C20 H20 0.9300 . ?
C20 C21 1.387(6) . ?
C22 H22A 0.9700 . ?
C22 H22B 0.9700 . ?
C23 H23A 0.9700 . ?
C23 H23B 0.9700 . ?
C23 C24 1.507(8) . ?
C24 H24A 0.9600 . ?
C24 H24B 0.9600 . ?
C24 H24C 0.9600 . ?
C25 H25A 0.9700 . ?
C25 H25B 0.9700 . ?
C25 C26 1.488(8) . ?
C26 H26A 0.9600 . ?
C26 H26B 0.9600 . ?
C26 H26C 0.9600 . ?
C27 H27A 0.9700 . ?
C27 H27B 0.9700 . ?
C27 C28 1.498(8) . ?
C28 H28A 0.9600 . ?
C28 H28B 0.9600 . ?
C28 H28C 0.9600 . ?
C29 H29A 0.9700 . ?
C29 H29B 0.9700 . ?
C29 C30 1.495(7) . ?
C30 H30A 0.9600 . ?
C30 H30B 0.9600 . ?
C30 H30C 0.9600 . ?
C31 H31A 0.9700 . ?
C31 H31B 0.9700 . ?
C31 C32 1.503(8) . ?
C32 H32A 0.9600 . ?
C32 H32B 0.9600 . ?
C32 H32C 0.9600 . ?
C33 H33A 0.9700 . ?
C33 H33B 0.9700 . ?
C33 C34 1.475(7) . ?
C34 H34A 0.9600 . ?
C34 H34B 0.9600 . ?
C34 H34C 0.9600 . ?
C40 C35 1.3900 . ?
C40 C39 1.3900 . ?
C40 C41 1.616(17) . ?
C35 H35 0.9300 . ?
C35 C36 1.3900 . ?
C36 H36 0.9300 . ?
C36 C37 1.3900 . ?
C37 H37 0.9300 . ?
C37 C38 1.3900 . ?
C38 H38 0.9300 . ?
C38 C39 1.3900 . ?
C39 H39 0.9300 . ?
C41 H41 0.9800 . ?
C41 C42 1.593(17) . ?
C41 C43 1.601(17) . ?
C42 H42A 0.9600 . ?
C42 H42B 0.9600 . ?
C42 H42C 0.9600 . ?
C43 H43A 0.9600 . ?
C43 H43B 0.9600 . ?
C43 H43C 0.9600 . ?
